data_4108929
loop_
_publ_author_name
'Satoshi Takamizawa'
'Ei-ichi Nakata'
'Takamasa Akatsuka'
'Chihiro Kachi-Terajima'
'Ryosuke Miyake'

_publ_contact_author_address
;International Graduate School of Arts and Sciences
Yokohama City University
22-2 Seto, Kanazawa-ku, Yokohama 236-0027 (Japan)
;
_publ_contact_author_email staka@yokohama-cu.ac.jp
_publ_contact_author_fax (+81)45-787-2187
_publ_contact_author_name 'Satoshi Takamizawa'
_publ_contact_author_phone (+81)45-787-2187
_publ_section_title
;
 Structural and Magnetic Study of O2 Molecules Arranged along a Channel in
 a Flexible Single-Crystal Host Family
;
_journal_name_full 'Journal of the American Chemical Society'
_journal_page_first 17882
_journal_page_last 17892
_journal_paper_doi 10.1021/ja806257m
_journal_volume 130
_journal_year 2008
_chemical_formula_sum 'C32 H24 N2 O14 Rh2'
_chemical_formula_weight 866.35
_chemical_name_systematic
; 
 ? 
;
_space_group_IT_number 2
_symmetry_cell_setting triclinic
_symmetry_space_group_name_Hall '-P 1'
_symmetry_space_group_name_H-M 'P -1'
_atom_sites_solution_hydrogens geom
_atom_sites_solution_primary direct
_atom_sites_solution_secondary difmap
_audit_creation_method SHELXL-97
_cell_angle_alpha 73.816(9)
_cell_angle_beta 64.365(7)
_cell_angle_gamma 63.509(7)
_cell_formula_units_Z 1
_cell_length_a 9.526(4)
_cell_length_b 10.303(4)
_cell_length_c 10.582(4)
_cell_measurement_temperature 70
_cell_volume 833.3(6)
_computing_cell_refinement 'Bruker SMART'
_computing_data_collection 'Bruker SMART'
_computing_data_reduction 'Bruker SAINT'
_computing_molecular_graphics 'Bruker SHELXTL'
_computing_publication_material 'Bruker SHELXTL'
_computing_structure_refinement 'SHELXL-97 (Sheldrick, 1997)'
_computing_structure_solution 'SHELXS-97 (Sheldrick, 1990)'
_diffrn_ambient_temperature 70
_diffrn_detector_area_resol_mean 8.366
_diffrn_measured_fraction_theta_full 0.994
_diffrn_measured_fraction_theta_max 0.994
_diffrn_measurement_device_type 'CCD area detector'
_diffrn_measurement_method 'phi and omega scans'
_diffrn_radiation_monochromator graphite
_diffrn_radiation_source 'fine-focus sealed tube'
_diffrn_radiation_type MoK\a
_diffrn_radiation_wavelength 0.71073
_diffrn_reflns_av_R_equivalents 0.0961
_diffrn_reflns_av_sigmaI/netI 0.1963
_diffrn_reflns_limit_h_max 11
_diffrn_reflns_limit_h_min -11
_diffrn_reflns_limit_k_max 9
_diffrn_reflns_limit_k_min -12
_diffrn_reflns_limit_l_max 12
_diffrn_reflns_limit_l_min -12
_diffrn_reflns_number 4753
_diffrn_reflns_theta_full 25.02
_diffrn_reflns_theta_max 25.02
_diffrn_reflns_theta_min 2.15
_exptl_absorpt_coefficient_mu 1.063
_exptl_absorpt_correction_T_max 0.9587
_exptl_absorpt_correction_T_min 0.8155
_exptl_absorpt_correction_type empirical
_exptl_absorpt_process_details
;
SADABS; sheldrick, 1996
;
_exptl_crystal_colour red
_exptl_crystal_density_diffrn 1.726
_exptl_crystal_description plate
_exptl_crystal_F_000 432
_exptl_crystal_size_max 0.20
_exptl_crystal_size_mid 0.18
_exptl_crystal_size_min 0.04
_refine_diff_density_max 5.355
_refine_diff_density_min -4.281
_refine_diff_density_rms 0.386
_refine_ls_extinction_method none
_refine_ls_goodness_of_fit_ref 1.003
_refine_ls_hydrogen_treatment constr
_refine_ls_matrix_type full
_refine_ls_number_parameters 196
_refine_ls_number_reflns 2926
_refine_ls_number_restraints 326
_refine_ls_restrained_S_all 1.035
_refine_ls_R_factor_all 0.1758
_refine_ls_R_factor_gt 0.1127
_refine_ls_shift/su_max 0.000
_refine_ls_shift/su_mean 0.000
_refine_ls_structure_factor_coef Fsqd
_refine_ls_weighting_details 'calc w=1/[\s^2^(Fo^2^)+(0.1763P)^2^+0.0000P] where P=(Fo^2^+2Fc^2^)/3'
_refine_ls_weighting_scheme calc
_refine_ls_wR_factor_gt 0.2591
_refine_ls_wR_factor_ref 0.2988
_reflns_number_gt 1715
_reflns_number_total 2926
_reflns_threshold_expression >2sigma(I)
_cod_data_source_file ja806257m_si_001_05.cif
_cod_data_source_block 41004n1_70K
_cod_database_code 4108929

loop_
_symmetry_equiv_pos_as_xyz
'x, y, z'
'-x, -y, -z'

loop_
_atom_site_label
_atom_site_type_symbol
_atom_site_fract_x
_atom_site_fract_y
_atom_site_fract_z
_atom_site_U_iso_or_equiv
_atom_site_adp_type
_atom_site_occupancy
_atom_site_symmetry_multiplicity
_atom_site_calc_flag
_atom_site_refinement_flags
C1 C 0.6747(19) 0.2401(17) 0.4173(16) 0.0148(19) Uani 1 1 d U
C2 C 0.774(2) 0.0897(19) 0.3779(17) 0.020(2) Uani 1 1 d U
C3 C 0.943(2) 0.0262(19) 0.3588(18) 0.022(2) Uani 1 1 d U
H3 H 0.9958 0.0791 0.3713 0.027 Uiso 1 1 calc R
C4 C 1.037(2) -0.116(2) 0.3212(19) 0.027(3) Uani 1 1 d U
H4 H 1.1534 -0.1589 0.3062 0.033 Uiso 1 1 calc R
C5 C 0.962(2) -0.192(2) 0.3062(18) 0.026(3) Uani 1 1 d U
H5 H 1.0276 -0.2881 0.2788 0.031 Uiso 1 1 calc R
C6 C 0.797(2) -0.136(2) 0.3292(18) 0.025(3) Uani 1 1 d U
H6 H 0.7463 -0.1921 0.3195 0.030 Uiso 1 1 calc R
C7 C 0.698(2) 0.006(2) 0.3673(18) 0.023(3) Uani 1 1 d U
H7 H 0.5811 0.0453 0.3858 0.028 Uiso 1 1 calc R
C8 C 0.453(2) 0.3719(19) 0.7543(18) 0.021(2) Uani 1 1 d U
C9 C 0.430(2) 0.291(2) 0.9005(19) 0.026(2) Uani 1 1 d U
C10 C 0.525(2) 0.287(2) 0.9742(19) 0.030(3) Uani 1 1 d U
H10 H 0.6031 0.3332 0.9326 0.036 Uiso 1 1 calc R
C11 C 0.502(2) 0.213(2) 1.108(2) 0.031(3) Uani 1 1 d U
H11 H 0.5602 0.2131 1.1614 0.037 Uiso 1 1 calc R
C12 C 0.398(2) 0.142(2) 1.163(2) 0.032(3) Uani 1 1 d U
H12 H 0.3902 0.0871 1.2526 0.039 Uiso 1 1 calc R
C13 C 0.301(2) 0.142(2) 1.097(2) 0.034(3) Uani 1 1 d U
H13 H 0.2251 0.0932 1.1406 0.041 Uiso 1 1 calc R
C14 C 0.322(2) 0.221(2) 0.958(2) 0.031(3) Uani 1 1 d U
H14 H 0.2592 0.2228 0.9070 0.037 Uiso 1 1 calc R
C15 C 0.851(2) 0.5734(19) 0.5908(18) 0.020(3) Uani 1 1 d U
H15 H 0.7461 0.6293 0.6542 0.024 Uiso 1 1 calc R
C16 C 1.007(2) 0.4341(18) 0.4040(17) 0.017(3) Uani 1 1 d U
H16 H 1.0154 0.3895 0.3325 0.020 Uiso 1 1 calc R
N1 N 0.8523(17) 0.5030(16) 0.4970(16) 0.021(2) Uani 1 1 d U
O1 O 0.7521(12) 0.3077(12) 0.4296(11) 0.0138(4) Uani 1 1 d U
O2 O 0.5214(12) 0.2918(12) 0.4339(11) 0.0138(4) Uani 1 1 d U
O3 O 0.5736(13) 0.4103(12) 0.6975(11) 0.0138(4) Uani 1 1 d U
O4 O 0.6569(13) 0.6041(12) 0.2956(11) 0.0138(4) Uani 1 1 d U
O1S O 1.060(2) 0.005(3) -0.005(3) 0.118(9) Uani 1 1 d DU
O2S O 0.900(4) 0.405(4) -0.021(4) 0.167(5) Uani 1 1 d DU
O3S O 0.834(4) 0.341(4) 0.076(4) 0.167(5) Uani 1 1 d DU
Rh1 Rh 0.62304(17) 0.50655(16) 0.49704(16) 0.0138(4) Uani 1 1 d U

loop_
_atom_site_aniso_label
_atom_site_aniso_U_11
_atom_site_aniso_U_22
_atom_site_aniso_U_33
_atom_site_aniso_U_23
_atom_site_aniso_U_13
_atom_site_aniso_U_12
C1 0.011(3) 0.017(3) 0.020(3) 0.000(2) -0.008(2) -0.007(2)
C2 0.018(3) 0.021(3) 0.023(3) -0.001(3) -0.009(3) -0.009(3)
C3 0.021(3) 0.023(4) 0.024(4) 0.000(3) -0.009(3) -0.009(3)
C4 0.025(4) 0.025(4) 0.027(4) 0.000(3) -0.010(3) -0.007(3)
C5 0.025(4) 0.024(4) 0.027(4) 0.000(3) -0.010(3) -0.009(3)
C6 0.026(4) 0.023(4) 0.026(4) -0.001(3) -0.010(3) -0.010(3)
C7 0.022(3) 0.023(4) 0.025(4) -0.001(3) -0.010(3) -0.009(3)
C8 0.018(3) 0.021(3) 0.025(3) 0.000(3) -0.009(3) -0.007(3)
C9 0.025(3) 0.026(3) 0.028(3) -0.002(3) -0.011(3) -0.009(3)
C10 0.028(4) 0.030(4) 0.030(4) -0.002(3) -0.012(3) -0.008(3)
C11 0.030(4) 0.032(4) 0.032(4) -0.003(3) -0.014(3) -0.009(3)
C12 0.031(4) 0.033(4) 0.033(4) -0.001(3) -0.014(3) -0.011(3)
C13 0.032(4) 0.033(4) 0.035(4) -0.001(3) -0.012(3) -0.013(3)
C14 0.030(4) 0.030(4) 0.033(4) -0.001(3) -0.012(3) -0.012(3)
C15 0.016(4) 0.022(4) 0.024(4) -0.001(3) -0.010(3) -0.008(3)
C16 0.014(4) 0.020(4) 0.021(4) -0.001(3) -0.010(3) -0.007(3)
N1 0.016(4) 0.022(4) 0.025(4) -0.002(3) -0.008(3) -0.009(3)
O1 0.0090(4) 0.0164(5) 0.0202(5) 0.0018(3) -0.0087(3) -0.0071(3)
O2 0.0090(4) 0.0164(5) 0.0202(5) 0.0018(3) -0.0087(3) -0.0071(3)
O3 0.0090(4) 0.0164(5) 0.0202(5) 0.0018(3) -0.0087(3) -0.0071(3)
O4 0.0090(4) 0.0164(5) 0.0202(5) 0.0018(3) -0.0087(3) -0.0071(3)
O1S 0.116(10) 0.122(10) 0.116(10) -0.005(5) -0.045(6) -0.045(6)
O2S 0.166(6) 0.163(6) 0.166(6) -0.017(3) -0.056(4) -0.061(3)
O3S 0.166(6) 0.163(6) 0.166(6) -0.017(3) -0.056(4) -0.061(3)
Rh1 0.0090(4) 0.0164(5) 0.0202(5) 0.0018(3) -0.0087(3) -0.0071(3)

loop_
_atom_type_symbol
_atom_type_description
_atom_type_scat_dispersion_real
_atom_type_scat_dispersion_imag
_atom_type_scat_source
C C 0.0033 0.0016 'International Tables Vol C Tables 4.2.6.8 and 6.1.1.4'
H H 0.0000 0.0000 'International Tables Vol C Tables 4.2.6.8 and 6.1.1.4'
N N 0.0061 0.0033 'International Tables Vol C Tables 4.2.6.8 and 6.1.1.4'
O O 0.0106 0.0060 'International Tables Vol C Tables 4.2.6.8 and 6.1.1.4'
Rh Rh -1.1178 0.9187 'International Tables Vol C Tables 4.2.6.8 and 6.1.1.4'

loop_
_geom_angle_atom_site_label_1
_geom_angle_atom_site_label_2
_geom_angle_atom_site_label_3
_geom_angle
_geom_angle_site_symmetry_1
_geom_angle_site_symmetry_3
O2 C1 O1 125.5(15) . .
O2 C1 C2 117.3(13) . .
O1 C1 C2 117.2(13) . .
C3 C2 C7 118.8(16) . .
C3 C2 C1 120.2(15) . .
C7 C2 C1 120.9(15) . .
C2 C3 C4 119.8(16) . .
C5 C4 C3 120.2(17) . .
C6 C5 C4 121.4(18) . .
C5 C6 C7 120.2(17) . .
C6 C7 C2 119.5(16) . .
O3 C8 O4 126.8(16) . 2_666
O3 C8 C9 117.2(15) . .
O4 C8 C9 116.0(14) 2_666 .
C14 C9 C10 120.5(18) . .
C14 C9 C8 120.2(16) . .
C10 C9 C8 119.2(16) . .
C11 C10 C9 118.9(18) . .
C12 C11 C10 120.2(19) . .
C11 C12 C13 123.7(19) . .
C12 C13 C14 116.8(18) . .
C9 C14 C13 119.8(18) . .
C16 C15 N1 122.3(15) 2_766 .
C15 C16 N1 122.7(15) 2_766 .
C16 N1 C15 114.8(14) . .
C16 N1 Rh1 123.2(11) . .
C15 N1 Rh1 122.0(11) . .
C1 O1 Rh1 119.8(10) . .
C1 O2 Rh1 118.1(10) . 2_666
C8 O3 Rh1 119.5(11) . .
C8 O4 Rh1 117.5(10) 2_666 .
O1 Rh1 O3 88.8(4) . .
O1 Rh1 O4 91.4(4) . .
O3 Rh1 O4 175.9(4) . .
O1 Rh1 O2 176.4(4) . 2_666
O3 Rh1 O2 91.0(4) . 2_666
O4 Rh1 O2 88.5(4) . 2_666
O1 Rh1 N1 89.0(5) . .
O3 Rh1 N1 89.6(5) . .
O4 Rh1 N1 94.5(5) . .
O2 Rh1 N1 94.6(5) 2_666 .
O1 Rh1 Rh1 88.0(3) . 2_666
O3 Rh1 Rh1 87.9(3) . 2_666
O4 Rh1 Rh1 88.0(3) . 2_666
O2 Rh1 Rh1 88.4(3) 2_666 2_666
N1 Rh1 Rh1 176.1(4) . 2_666

loop_
_geom_bond_atom_site_label_1
_geom_bond_atom_site_label_2
_geom_bond_distance
_geom_bond_site_symmetry_2
C1 O2 1.258(18) .
C1 O1 1.279(18) .
C1 C2 1.48(2) .
C2 C3 1.38(2) .
C2 C7 1.40(2) .
C3 C4 1.40(2) .
C4 C5 1.35(2) .
C5 C6 1.35(2) .
C6 C7 1.40(2) .
C8 O3 1.227(19) .
C8 O4 1.272(19) 2_666
C8 C9 1.51(2) .
C9 C14 1.36(3) .
C9 C10 1.41(3) .
C10 C11 1.38(3) .
C11 C12 1.33(3) .
C12 C13 1.37(3) .
C13 C14 1.44(3) .
C15 C16 1.34(2) 2_766
C15 N1 1.38(2) .
C16 C15 1.34(2) 2_766
C16 N1 1.36(2) .
N1 Rh1 2.168(14) .
O1 Rh1 2.007(11) .
O2 Rh1 2.042(11) 2_666
O3 Rh1 2.022(11) .
O4 C8 1.272(19) 2_666
O4 Rh1 2.040(11) .
O1S O1S 1.148(8) 2_755
O2S O3S 1.146(8) .
Rh1 O2 2.042(11) 2_666
Rh1 Rh1 2.381(3) 2_666

loop_
_geom_torsion_atom_site_label_1
_geom_torsion_atom_site_label_2
_geom_torsion_atom_site_label_3
_geom_torsion_atom_site_label_4
_geom_torsion
_geom_torsion_site_symmetry_1
_geom_torsion_site_symmetry_4
O2 C1 C2 C3 -179.6(15) . .
O1 C1 C2 C3 1(2) . .
O2 C1 C2 C7 -3(2) . .
O1 C1 C2 C7 177.6(15) . .
C7 C2 C3 C4 4(2) . .
C1 C2 C3 C4 -179.8(15) . .
C2 C3 C4 C5 -1(3) . .
C3 C4 C5 C6 -1(3) . .
C4 C5 C6 C7 1(3) . .
C5 C6 C7 C2 2(3) . .
C3 C2 C7 C6 -4(2) . .
C1 C2 C7 C6 179.7(15) . .
O3 C8 C9 C14 -166.9(17) . .
O4 C8 C9 C14 15(2) 2_666 .
O3 C8 C9 C10 11(2) . .
O4 C8 C9 C10 -167.1(16) 2_666 .
C14 C9 C10 C11 -2(3) . .
C8 C9 C10 C11 179.8(17) . .
C9 C10 C11 C12 3(3) . .
C10 C11 C12 C13 -4(3) . .
C11 C12 C13 C14 3(3) . .
C10 C9 C14 C13 1(3) . .
C8 C9 C14 C13 179.2(17) . .
C12 C13 C14 C9 -1(3) . .
C15 C16 N1 C15 4(3) 2_766 .
C15 C16 N1 Rh1 -176.7(12) 2_766 .
C16 C15 N1 C16 -4(3) 2_766 .
C16 C15 N1 Rh1 176.7(12) 2_766 .
O2 C1 O1 Rh1 6(2) . .
C2 C1 O1 Rh1 -175.4(10) . .
O1 C1 O2 Rh1 -6(2) . 2_666
C2 C1 O2 Rh1 175.4(10) . 2_666
O4 C8 O3 Rh1 -6(2) 2_666 .
C9 C8 O3 Rh1 175.8(11) . .
C1 O1 Rh1 O3 85.4(11) . .
C1 O1 Rh1 O4 -90.5(11) . .
C1 O1 Rh1 O2 -2(8) . 2_666
C1 O1 Rh1 N1 175.0(12) . .
C1 O1 Rh1 Rh1 -2.6(11) . 2_666
C8 O3 Rh1 O1 -84.9(12) . .
C8 O3 Rh1 O4 8(7) . .
C8 O3 Rh1 O2 91.5(12) . 2_666
C8 O3 Rh1 N1 -173.9(13) . .
C8 O3 Rh1 Rh1 3.1(12) . 2_666
C8 O4 Rh1 O1 90.0(12) 2_666 .
C8 O4 Rh1 O3 -3(7) 2_666 .
C8 O4 Rh1 O2 -86.4(12) 2_666 2_666
C8 O4 Rh1 N1 179.1(12) 2_666 .
C8 O4 Rh1 Rh1 2.1(11) 2_666 2_666
C16 N1 Rh1 O1 32.2(14) . .
C15 N1 Rh1 O1 -148.9(13) . .
C16 N1 Rh1 O3 121.1(14) . .
C15 N1 Rh1 O3 -60.1(13) . .
C16 N1 Rh1 O4 -59.1(14) . .
C15 N1 Rh1 O4 119.7(13) . .
C16 N1 Rh1 O2 -147.9(14) . 2_666
C15 N1 Rh1 O2 30.9(14) . 2_666
C16 N1 Rh1 Rh1 71(7) . 2_666
C15 N1 Rh1 Rh1 -110(6) . 2_666
